data_1547472
loop_
_publ_author_name
'Oliver Tschauner'
'Chi Ma'
'John R. Beckett'
'Clemens Prescher'
'Vitali B. Prakapenka'
'George R. Rossman'

_publ_section_title
;
 Bridgmanite - the most abundant mineral in Earth discovered in the Tenham
 L6 Chondrite
;
_journal_name_full Science
_journal_page_first 1100
_journal_page_last 1102
_journal_paper_doi 10.1126/science.1259369
_journal_volume 346
_journal_year 2014
_chemical_compound_source 'Tenham L6 Chondrite;'
_chemical_formula_sum 'Ca0.08 Fe1.6 Mg2.8 Mn0.04 Na0.12 O12 Si3.6'
_chemical_formula_weight 458.672
_chemical_name_mineral Bridgmanite
_space_group_IT_number 62
_symmetry_cell_setting orthorhombic
_symmetry_Int_Tables_number 62
_symmetry_space_group_name_Hall '-P 2ac 2n'
_symmetry_space_group_name_H-M 'P n m a'
_cell_angle_alpha 90
_cell_angle_beta 90
_cell_angle_gamma 90
_cell_formula_units_Z 1
_cell_length_a 5.05000
_cell_length_b 6.92000
_cell_length_c 4.82000
_cell_volume 168.440
_database_code_amcsd 0020220
_exptl_absorpt_coefficient_mu 4.625
_exptl_crystal_density_diffrn 4.522
_exptl_crystal_density_method 'Not Measured'
_exptl_crystal_F_000 226
_cod_data_source_file 1259369_SupportingFile_SupplementaryMaterials_seq2_v1.cif
_cod_data_source_block bridgmanite
_cod_original_formula_sum 'Si3.6 Fe1.6 Mg2.8 Na0.12 Ca0.08 Mn0.04 O12'
_cod_database_code 1547472

loop_
_space_group_symop_id
_space_group_symop_operation_xyz
1 x,y,z
2 1/2-x,-y,1/2+z
3 1/2+x,1/2-y,1/2-z
4 -x,1/2+y,-z
5 -x,-y,-z
6 1/2+x,y,1/2-z
7 1/2-x,1/2+y,1/2+z
8 x,1/2-y,z

loop_
_atom_site_label
_atom_site_type_symbol
_atom_site_thermal_displace_type
_atom_site_fract_x
_atom_site_fract_y
_atom_site_fract_z
_atom_site_occupancy
_atom_site_U_iso_or_equiv
_atom_site_calc_flag
_atom_site_refinement_flags
_atom_site_disorder_assembly
_atom_site_disorder_group
Fe1 Fe Uiso 0.00000 0.00000 0.50000 0.100 0.5500 . . . .
Fe2 Fe Uiso 0.55700 0.25000 0.51300 0.300 0.4300 . . . .
Mn Mn Uiso 0.55700 0.25000 0.51300 0.010 0.4300 . . . .
Ca Ca Uiso 0.55700 0.25000 0.51300 0.020 0.4300 . . . .
Si Si Uiso 0.00000 0.00000 0.50000 0.900 0.5500 . . . .
Mg Mg Uiso 0.55700 0.25000 0.51300 0.700 0.4300 . . . .
Na Na Uiso 0.55700 0.25000 0.51300 0.030 0.4300 . . . .
O1 O Uiso 0.93100 0.25000 0.38100 1.000 0.5900 . . . .
O2 O Uiso 0.17600 0.57500 0.16000 1.000 0.3900 . . . .

loop_
_geom_angle_atom_site_label_1
_geom_angle_atom_site_label_2
_geom_angle_atom_site_label_3
_geom_angle
_geom_angle_site_symmetry_1
_geom_angle_site_symmetry_2
_geom_angle_site_symmetry_3
_geom_angle_publ_flag
O1 Fe1 O2 88.12 1_455 . 3_455 yes
O1 Fe1 O2 85.73 1_455 . 4_546 yes
O1 Fe1 O1 180.00 1_455 . 4_646 yes
O1 Fe1 O2 91.88 1_455 . 7_545 yes
O1 Fe1 O2 94.27 1_455 . 8_555 yes
O2 Fe1 O2 91.24 3_455 . 4_546 yes
O1 Fe1 O2 91.88 4_646 . 3_455 yes
O2 Fe1 O2 180.00 3_455 . 7_545 yes
O2 Fe1 O2 88.76 3_455 . 8_555 yes
O1 Fe1 O2 94.27 4_646 . 4_546 yes
O2 Fe1 O2 88.76 4_546 . 7_545 yes
O2 Fe1 O2 180.00 4_546 . 8_555 yes
O1 Fe1 O2 88.12 4_646 . 7_545 yes
O1 Fe1 O2 85.73 4_646 . 8_555 yes
O2 Fe1 O2 91.24 7_545 . 8_555 yes
O1 Fe2 O2 137.09 . . 2_565 yes
O1 Fe2 O1 89.91 . . 3_455 yes
O1 Fe2 O2 70.25 . . 3_555 yes
O1 Fe2 O2 71.18 . . 4_646 yes
O1 Fe2 O2 71.18 . . 5_666 yes
O1 Fe2 O2 70.25 . . 6_555 yes
O1 Fe2 O2 137.09 . . 7_545 yes
O1 Fe2 O2 99.37 3_455 . 2_565 yes
O2 Fe2 O2 152.64 2_565 . 3_555 yes
O2 Fe2 O2 116.12 2_565 . 4_646 yes
O2 Fe2 O2 76.90 2_565 . 5_666 yes
O2 Fe2 O2 71.65 2_565 . 6_555 yes
O2 Fe2 O2 82.80 2_565 . 7_545 yes
O1 Fe2 O2 75.96 3_455 . 3_555 yes
O1 Fe2 O2 143.19 3_455 . 4_646 yes
O1 Fe2 O2 143.19 3_455 . 5_666 yes
O1 Fe2 O2 75.96 3_455 . 6_555 yes
O1 Fe2 O2 99.37 3_455 . 7_545 yes
O2 Fe2 O2 68.05 3_555 . 4_646 yes
O2 Fe2 O2 122.92 3_555 . 5_666 yes
O2 Fe2 O2 130.88 3_555 . 6_555 yes
O2 Fe2 O2 71.65 3_555 . 7_545 yes
O2 Fe2 O2 60.56 4_646 . 5_666 yes
O2 Fe2 O2 122.92 4_646 . 6_555 yes
O2 Fe2 O2 76.90 4_646 . 7_545 yes
O2 Fe2 O2 68.05 5_666 . 6_555 yes
O2 Fe2 O2 116.12 5_666 . 7_545 yes
O2 Fe2 O2 152.64 6_555 . 7_545 yes
O1 Mn O2 137.09 . . 2_565 yes
O1 Mn O1 89.91 . . 3_455 yes
O1 Mn O2 70.25 . . 3_555 yes
O1 Mn O2 71.18 . . 4_646 yes
O1 Mn O2 71.18 . . 5_666 yes
O1 Mn O2 70.25 . . 6_555 yes
O1 Mn O2 137.09 . . 7_545 yes
O1 Mn O2 99.37 3_455 . 2_565 yes
O2 Mn O2 152.64 2_565 . 3_555 yes
O2 Mn O2 116.12 2_565 . 4_646 yes
O2 Mn O2 76.90 2_565 . 5_666 yes
O2 Mn O2 71.65 2_565 . 6_555 yes
O2 Mn O2 82.80 2_565 . 7_545 yes
O1 Mn O2 75.96 3_455 . 3_555 yes
O1 Mn O2 143.19 3_455 . 4_646 yes
O1 Mn O2 143.19 3_455 . 5_666 yes
O1 Mn O2 75.96 3_455 . 6_555 yes
O1 Mn O2 99.37 3_455 . 7_545 yes
O2 Mn O2 68.05 3_555 . 4_646 yes
O2 Mn O2 122.92 3_555 . 5_666 yes
O2 Mn O2 130.88 3_555 . 6_555 yes
O2 Mn O2 71.65 3_555 . 7_545 yes
O2 Mn O2 60.56 4_646 . 5_666 yes
O2 Mn O2 122.92 4_646 . 6_555 yes
O2 Mn O2 76.90 4_646 . 7_545 yes
O2 Mn O2 68.05 5_666 . 6_555 yes
O2 Mn O2 116.12 5_666 . 7_545 yes
O2 Mn O2 152.64 6_555 . 7_545 yes
O1 Ca O2 137.09 . . 2_565 yes
O1 Ca O1 89.91 . . 3_455 yes
O1 Ca O2 137.09 . . 7_545 yes
O1 Ca O2 99.37 3_455 . 2_565 yes
O2 Ca O2 82.80 2_565 . 7_545 yes
O1 Ca O2 99.37 3_455 . 7_545 yes
O1 Si O2 88.12 1_455 . 3_455 yes
O1 Si O2 85.73 1_455 . 4_546 yes
O1 Si O1 180.00 1_455 . 4_646 yes
O1 Si O2 91.88 1_455 . 7_545 yes
O1 Si O2 94.27 1_455 . 8_555 yes
O2 Si O2 91.24 3_455 . 4_546 yes
O1 Si O2 91.88 4_646 . 3_455 yes
O2 Si O2 180.00 3_455 . 7_545 yes
O2 Si O2 88.76 3_455 . 8_555 yes
O1 Si O2 94.27 4_646 . 4_546 yes
O2 Si O2 88.76 4_546 . 7_545 yes
O2 Si O2 180.00 4_546 . 8_555 yes
O1 Si O2 88.12 4_646 . 7_545 yes
O1 Si O2 85.73 4_646 . 8_555 yes
O2 Si O2 91.24 7_545 . 8_555 yes
O1 Mg O2 137.09 . . 2_565 yes
O1 Mg O1 89.91 . . 3_455 yes
O1 Mg O2 137.09 . . 7_545 yes
O1 Mg O2 99.37 3_455 . 2_565 yes
O2 Mg O2 82.80 2_565 . 7_545 yes
O1 Mg O2 99.37 3_455 . 7_545 yes
O1 Na O2 137.09 . . 2_565 yes
O1 Na O1 89.91 . . 3_455 yes
O1 Na O2 137.09 . . 7_545 yes
O1 Na O2 99.37 3_455 . 2_565 yes
O2 Na O2 82.80 2_565 . 7_545 yes
O1 Na O2 99.37 3_455 . 7_545 yes
Fe2 O1 Fe2 127.14 . . 3_555 yes
Fe1 O1 Fe1 137.59 1_655 . 4_656 yes
Fe2 O2 Fe2 108.35 2_564 . 3_455 yes
Fe2 O2 Fe2 106.33 2_564 . 4_656 yes
Fe2 O2 Fe2 144.72 3_455 . 4_656 yes
Fe1 O2 Fe1 132.25 3_555 . 4_556 yes

loop_
_geom_bond_atom_site_label_1
_geom_bond_atom_site_label_2
_geom_bond_distance
_geom_bond_site_symmetry_1
_geom_bond_site_symmetry_2
_geom_bond_publ_flag
Fe1 O1 1.8556 . 1_455 yes
Fe1 O2 1.8818 . 3_455 yes
Fe1 O2 1.9352 . 4_546 yes
Fe1 O1 1.8556 . 4_646 yes
Fe1 O2 1.8818 . 7_545 yes
Fe1 O2 1.9352 . 8_555 yes
Fe2 O1 1.9930 . . yes
Fe2 O2 1.8311 . 2_565 yes
Fe2 O1 2.0028 . 3_455 yes
Fe2 O2 2.4727 . 3_555 yes
Fe2 O2 2.4018 . 4_646 yes
Fe2 O2 2.4018 . 5_666 yes
Fe2 O2 2.4727 . 6_555 yes
Fe2 O2 1.8311 . 7_545 yes
Mn O1 1.9930 . . yes
Mn O2 1.8311 . 2_565 yes
Mn O1 2.0028 . 3_455 yes
Mn O2 2.4727 . 3_555 yes
Mn O2 2.4018 . 4_646 yes
Mn O2 2.4018 . 5_666 yes
Mn O2 2.4727 . 6_555 yes
Mn O2 1.8311 . 7_545 yes
Ca O1 1.9930 . . yes
Ca O2 1.8311 . 2_565 yes
Ca O1 2.0028 . 3_455 yes
Ca O2 1.8311 . 7_545 yes
Si O1 1.8556 . 1_455 yes
Si O2 1.8818 . 3_455 yes
Si O2 1.9352 . 4_546 yes
Si O1 1.8556 . 4_646 yes
Si O2 1.8818 . 7_545 yes
Si O2 1.9352 . 8_555 yes
Mg O1 1.9930 . . yes
Mg O2 1.8311 . 2_565 yes
Mg O1 2.0028 . 3_455 yes
Mg O2 1.8311 . 7_545 yes
Na O1 1.9930 . . yes
Na O2 1.8311 . 2_565 yes
Na O1 2.0028 . 3_455 yes
Na O2 1.8311 . 7_545 yes

loop_
_cod_related_entry_id
_cod_related_entry_database
_cod_related_entry_code
1 AMCSD 0020220
